data_7109681
loop_
_publ_author_name
'Lei Wang'
'Weiting Yang'
'Fei-Yan Yi'
'Hao Wang'
'Zhigang Xie'
'Jinkui Tang'
'Zhong-Ming Sun'

_publ_section_title
;
 A highly efficient 'metalloligand' strategy for the synthesis of ternary
 Ln-Ru-W hybrids
;
_journal_name_full Chem.Commun.
_journal_page_first 7911
_journal_paper_doi 10.1039/c3cc43277g
_journal_volume 49
_journal_year 2013
_chemical_formula_sum 'C65.5 H44 Gd2.5 N12 O58.5 Ru2 Si W12'
_chemical_formula_weight 4764.68
_chemical_name_systematic
; 
 ? 
;
_space_group_IT_number 36
_symmetry_cell_setting orthorhombic
_symmetry_space_group_name_Hall 'C 2c -2'
_symmetry_space_group_name_H-M 'C m c 21'
_atom_sites_solution_hydrogens geom
_atom_sites_solution_primary direct
_atom_sites_solution_secondary difmap
_audit_creation_method SHELXL-97
_cell_angle_alpha 90.00
_cell_angle_beta 90.00
_cell_angle_gamma 90.00
_cell_formula_units_Z 8
_cell_length_a 44.9393(17)
_cell_length_b 27.0903(10)
_cell_length_c 28.1541(10)
_cell_measurement_temperature 273(2)
_cell_measurement_theta_max 2.056
_cell_measurement_theta_min 0.88
_cell_volume 34275(2)
_computing_structure_refinement 'SHELXL-97 (Sheldrick, 1997)'
_computing_structure_solution 'SHELXS-97 (Sheldrick, 1990)'
_diffrn_ambient_temperature 273(2)
_diffrn_measured_fraction_theta_full 0.998
_diffrn_measured_fraction_theta_max 0.998
_diffrn_radiation_monochromator graphite
_diffrn_radiation_source 'fine-focus sealed tube'
_diffrn_radiation_type MoK\a
_diffrn_radiation_wavelength 0.71073
_diffrn_reflns_av_R_equivalents 0.0594
_diffrn_reflns_av_sigmaI/netI 0.0794
_diffrn_reflns_limit_h_max 55
_diffrn_reflns_limit_h_min -54
_diffrn_reflns_limit_k_max 22
_diffrn_reflns_limit_k_min -33
_diffrn_reflns_limit_l_max 34
_diffrn_reflns_limit_l_min -34
_diffrn_reflns_number 94531
_diffrn_reflns_theta_full 26.05
_diffrn_reflns_theta_max 26.05
_diffrn_reflns_theta_min 0.88
_exptl_absorpt_coefficient_mu 9.207
_exptl_absorpt_correction_T_max 0.7453
_exptl_absorpt_correction_T_min 0.3486
_exptl_absorpt_correction_type multi-scan
_exptl_absorpt_process_details 'SADABS; Bruker, 2000'
_exptl_crystal_colour Red
_exptl_crystal_density_diffrn 1.847
_exptl_crystal_density_method 'not measured'
_exptl_crystal_description Block
_exptl_crystal_F_000 17112
_exptl_crystal_size_max 0.32
_exptl_crystal_size_mid 0.30
_exptl_crystal_size_min 0.25
_platon_squeeze_details
;
;
_refine_diff_density_max 1.733
_refine_diff_density_min -1.396
_refine_diff_density_rms 0.208
_refine_ls_abs_structure_details 'Flack H D (1983), Acta Cryst. A39, 876-881'
_refine_ls_abs_structure_Flack 0.000(15)
_refine_ls_extinction_method none
_refine_ls_goodness_of_fit_ref 1.021
_refine_ls_hydrogen_treatment constr
_refine_ls_matrix_type full
_refine_ls_number_parameters 1403
_refine_ls_number_reflns 33505
_refine_ls_number_restraints 86
_refine_ls_restrained_S_all 1.020
_refine_ls_R_factor_all 0.0671
_refine_ls_R_factor_gt 0.0420
_refine_ls_shift/su_max 0.001
_refine_ls_shift/su_mean 0.000
_refine_ls_structure_factor_coef Fsqd
_refine_ls_weighting_details 'calc w=1/[\s^2^(Fo^2^)+(0.0035P)^2^+683.7810P] where P=(Fo^2^+2Fc^2^)/3'
_refine_ls_weighting_scheme calc
_refine_ls_wR_factor_gt 0.0924
_refine_ls_wR_factor_ref 0.0975
_reflns_number_gt 22574
_reflns_number_total 33505
_reflns_threshold_expression >2sigma(I)
_cod_data_source_file c3cc43277g.txt
_cod_data_source_block 1
_cod_original_sg_symbol_H-M Cmc21
_cod_original_formula_sum 'C65.50 H44 Gd2.50 N12 O58.50 Ru2 Si W12'
_cod_database_code 7109681

loop_
_symmetry_equiv_pos_as_xyz
'x, y, z'
'-x, -y, z+1/2'
'x, -y, z+1/2'
'-x, y, z'
'x+1/2, y+1/2, z'
'-x+1/2, -y+1/2, z+1/2'
'x+1/2, -y+1/2, z+1/2'
'-x+1/2, y+1/2, z'

loop_
_atom_site_label
_atom_site_type_symbol
_atom_site_fract_x
_atom_site_fract_y
_atom_site_fract_z
_atom_site_U_iso_or_equiv
_atom_site_adp_type
_atom_site_occupancy
_atom_site_symmetry_multiplicity
_atom_site_calc_flag
_atom_site_refinement_flags
W1 W 0.27333(2) 0.15225(3) 0.38069(3) 0.0419(2) Uani 1 1 d .
W2 W 0.21527(2) 0.23035(3) 0.38225(3) 0.0431(2) Uani 1 1 d .
W3 W 0.21107(2) 0.12414(3) 0.32083(3) 0.0415(2) Uani 1 1 d .
W4 W 0.14202(2) 0.09367(4) 0.38571(3) 0.0454(2) Uani 1 1 d .
W5 W 0.20474(2) 0.00553(3) 0.38434(3) 0.0381(2) Uani 1 1 d .
W6 W 0.21113(2) 0.11927(3) 0.57095(3) 0.0403(2) Uani 1 1 d .
W7 W 0.267551(12) 0.032670(19) 0.44279(4) 0.04187(14) Uani 1 1 d .
W8 W 0.14232(2) 0.09021(4) 0.50486(3) 0.0443(2) Uani 1 1 d .
W9 W 0.27355(2) 0.14834(3) 0.51158(3) 0.0414(2) Uani 1 1 d .
W10 W 0.147095(14) 0.19878(2) 0.44820(4) 0.04536(16) Uani 1 1 d .
W11 W 0.21605(2) 0.22752(3) 0.51330(3) 0.0428(2) Uani 1 1 d .
W12 W 0.20543(2) 0.00303(3) 0.50318(3) 0.0398(2) Uani 1 1 d .
Gd1 Gd 0.042388(15) 0.72253(3) 0.43845(4) 0.0413(2) Uani 1 1 d .
Gd2 Gd 0.0000 0.61652(6) 0.50600(5) 0.0397(4) Uani 1 2 d S
Gd3 Gd 0.0000 0.61652(6) 0.37455(5) 0.0375(4) Uani 1 2 d S
Gd4 Gd 0.0000 0.48459(6) 0.66967(5) 0.0554(4) Uani 1 2 d S
Ru1 Ru 0.16499(3) 0.63757(6) 0.69248(5) 0.0316(3) Uani 1 1 d .
Ru2 Ru 0.16982(3) 0.64286(6) 0.19356(5) 0.0297(3) Uani 1 1 d .
Si1 Si 0.20909(6) 0.11878(10) 0.4457(2) 0.0172(6) Uani 1 1 d .
O1 O 0.0324(3) 0.5101(6) 0.7298(5) 0.070(4) Uani 1 1 d .
O2 O 0.0587(3) 0.4742(5) 0.7859(5) 0.067(4) Uani 1 1 d .
O3 O 0.0375(3) 0.6530(6) 0.5531(5) 0.059(4) Uani 1 1 d .
O4 O 0.0692(3) 0.6949(7) 0.5077(5) 0.070(5) Uani 1 1 d .
O5 O 0.0641(3) 0.6954(7) 0.3657(6) 0.076(5) Uani 1 1 d .
O6 O 0.0372(4) 0.6443(7) 0.3232(5) 0.069(5) Uani 1 1 d .
O7 O 0.0444(4) 0.5076(7) 0.1299(6) 0.084(6) Uani 1 1 d .
O8 O 0.0750(3) 0.4747(5) 0.0798(5) 0.064(4) Uani 1 1 d .
O9 O 0.0000 0.5739(10) 0.5827(9) 0.071(7) Uani 1 2 d S
O10 O 0.0000 0.5704(8) 0.6604(6) 0.081(6) Uani 1 2 d S
O11 O -0.0241(3) 0.4088(5) 0.6993(4) 0.064(4) Uani 1 1 d .
O12 O 0.0000 0.7034(7) 0.3890(6) 0.037(4) Uani 1 2 d S
O13 O 0.03143(15) 0.6371(3) 0.4405(5) 0.033(2) Uani 1 1 d .
O14 O 0.0000 0.7078(7) 0.4878(5) 0.031(4) Uani 1 2 d S
O15 O 0.0000 0.5494(9) 0.4414(18) 0.155(11) Uani 1 2 d S
O16 O 0.2477(4) -0.0056(5) 0.4901(5) 0.058(5) Uani 1 1 d .
O17 O 0.21797(17) 0.0612(3) 0.4436(5) 0.033(2) Uani 1 1 d .
O18 O 0.1294(3) 0.1596(5) 0.3993(4) 0.040(4) Uani 1 1 d .
O19 O 0.1709(3) 0.1205(5) 0.3424(5) 0.040(3) Uani 1 1 d .
O20 O 0.2528(3) 0.1323(5) 0.3233(5) 0.043(4) Uani 1 1 d .
O21 O 0.1756(3) 0.2177(5) 0.4923(5) 0.044(4) Uani 1 1 d .
O22 O 0.12457(18) 0.0732(3) 0.4456(6) 0.045(2) Uani 1 1 d .
O23 O 0.17292(16) 0.1226(3) 0.4464(6) 0.035(2) Uani 1 1 d .
O24 O 0.1716(4) 0.1148(5) 0.5468(4) 0.047(4) Uani 1 1 d .
O25 O 0.2143(3) 0.0588(5) 0.3424(5) 0.043(4) Uani 1 1 d .
O26 O 0.1270(3) 0.1565(6) 0.4943(5) 0.054(4) Uani 1 1 d .
O27 O 0.2223(3) 0.1444(4) 0.4928(4) 0.029(3) Uani 1 1 d .
O28 O 0.1757(4) 0.2196(5) 0.4005(5) 0.051(4) Uani 1 1 d .
O29 O 0.2090(3) 0.1905(6) 0.5694(4) 0.046(4) Uani 1 1 d .
O30 O 0.2223(3) 0.1452(5) 0.3983(5) 0.045(4) Uani 1 1 d .
O31 O 0.2538(3) 0.1257(5) 0.5684(5) 0.046(4) Uani 1 1 d .
O32 O 0.1146(3) 0.0687(6) 0.5408(5) 0.053(4) Uani 1 1 d .
O33 O 0.1665(3) 0.0343(5) 0.5004(4) 0.042(4) Uani 1 1 d .
O34 O 0.1677(3) 0.0373(5) 0.3873(5) 0.044(4) Uani 1 1 d .
O35 O 0.2577(4) 0.2135(5) 0.5224(4) 0.054(4) Uani 1 1 d .
O36 O 0.2066(3) 0.1084(5) 0.6292(4) 0.048(4) Uani 1 1 d .
O37 O 0.2569(3) 0.2163(5) 0.3728(4) 0.040(3) Uani 1 1 d .
O38 O 0.2236(2) 0.2403(3) 0.4460(6) 0.049(2) Uani 1 1 d .
O39 O 0.2159(3) 0.0525(5) 0.5477(5) 0.046(4) Uani 1 1 d .
O40 O 0.30066(18) 0.0022(3) 0.4404(7) 0.053(3) Uani 1 1 d .
O41 O 0.3074(3) 0.1615(5) 0.3581(5) 0.044(4) Uani 1 1 d .
O42 O 0.1986(4) -0.0455(6) 0.5400(5) 0.052(4) Uani 1 1 d .
O43 O 0.2059(4) 0.1175(5) 0.2618(6) 0.059(5) Uani 1 1 d .
O44 O 0.2741(3) 0.0826(5) 0.4897(4) 0.039(3) Uani 1 1 d .
O45 O 0.19678(18) -0.0273(3) 0.4417(6) 0.041(2) Uani 1 1 d .
O46 O 0.1976(3) -0.0413(5) 0.3455(5) 0.049(4) Uani 1 1 d .
O47 O 0.2074(4) 0.1928(5) 0.3244(5) 0.051(4) Uani 1 1 d .
O48 O 0.1233(2) 0.2478(4) 0.4498(6) 0.068(3) Uani 1 1 d .
O49 O 0.2464(3) -0.0043(5) 0.3957(4) 0.035(3) Uani 1 1 d .
O50 O 0.2144(4) 0.2864(5) 0.5348(5) 0.057(4) Uani 1 1 d .
O51 O 0.1147(3) 0.0774(6) 0.3453(5) 0.057(4) Uani 1 1 d .
O52 O 0.27843(17) 0.1644(3) 0.4455(6) 0.041(2) Uani 1 1 d .
O53 O 0.3089(4) 0.1544(6) 0.5334(5) 0.058(4) Uani 1 1 d .
O54 O 0.2746(3) 0.0838(5) 0.3969(5) 0.043(4) Uani 1 1 d .
O55 O 0.2128(4) 0.2888(6) 0.3611(5) 0.064(5) Uani 1 1 d .
N1 N 0.1995(4) 0.6137(6) 0.7364(5) 0.038(4) Uani 1 1 d .
N2 N 0.1851(4) 0.5867(6) 0.6474(5) 0.034(4) Uani 1 1 d .
N3 N 0.1477(4) 0.6882(6) 0.7397(5) 0.039(4) Uani 1 1 d .
N4 N 0.1915(4) 0.6973(6) 0.6758(5) 0.032(4) Uani 1 1 d .
N5 N 0.1317(4) 0.6539(6) 0.6468(5) 0.040(4) Uani 1 1 d .
N6 N 0.1328(4) 0.5878(6) 0.7097(5) 0.047(5) Uani 1 1 d .
N7 N 0.1342(3) 0.6581(6) 0.2374(5) 0.027(4) Uani 1 1 d .
N8 N 0.1388(3) 0.5902(6) 0.1713(5) 0.034(4) Uani 1 1 d .
N9 N 0.1880(4) 0.5935(5) 0.2399(5) 0.024(3) Uani 1 1 d .
N10 N 0.2061(4) 0.6198(6) 0.1568(6) 0.039(4) Uani 1 1 d .
N11 N 0.1940(3) 0.7037(6) 0.2118(5) 0.033(4) Uani 1 1 d .
N12 N 0.1550(3) 0.6947(5) 0.1453(4) 0.025(3) Uani 1 1 d .
C1 C 0.0539(4) 0.5034(7) 0.7502(6) 0.034(4) Uani 1 1 d .
C2 C 0.0824(4) 0.5324(7) 0.7366(6) 0.048(5) Uani 1 1 d .
C3 C 0.1081(4) 0.5252(7) 0.7572(6) 0.046(5) Uani 1 1 d U
H3A H 0.1088 0.5018 0.7813 0.056 Uiso 1 1 calc R
C4 C 0.1344(4) 0.5495(7) 0.7461(6) 0.047(5) Uani 1 1 d U
H4A H 0.1522 0.5417 0.7612 0.056 Uiso 1 1 calc R
C5 C 0.1051(4) 0.5937(6) 0.6865(6) 0.031(4) Uani 1 1 d U
C6 C 0.1066(5) 0.6281(7) 0.6501(6) 0.039(5) Uani 1 1 d .
C7 C 0.1354(4) 0.6871(6) 0.6090(6) 0.034(4) Uani 1 1 d .
H7A H 0.1530 0.7048 0.6054 0.041 Uiso 1 1 calc R
C8 C 0.1119(5) 0.6927(9) 0.5769(7) 0.058(7) Uani 1 1 d .
H8A H 0.1139 0.7149 0.5519 0.070 Uiso 1 1 calc R
C9 C 0.0858(5) 0.6661(8) 0.5813(6) 0.041(5) Uani 1 1 d .
C10 C 0.0611(5) 0.6711(8) 0.5454(8) 0.049(6) Uani 1 1 d .
C11 C 0.0827(4) 0.6349(8) 0.6148(6) 0.044(5) Uani 1 1 d .
H11A H 0.0654 0.6163 0.6169 0.053 Uiso 1 1 calc R
C12 C 0.0813(5) 0.5667(8) 0.7023(7) 0.059(6) Uani 1 1 d .
H12A H 0.0629 0.5727 0.6882 0.071 Uiso 1 1 calc R
C13 C 0.2038(4) 0.6285(7) 0.7817(6) 0.040(5) Uani 1 1 d .
H13A H 0.1893 0.6468 0.7972 0.048 Uiso 1 1 calc R
C14 C 0.2288(5) 0.6169(7) 0.8039(7) 0.057(6) Uani 1 1 d .
H14A H 0.2310 0.6254 0.8357 0.068 Uiso 1 1 calc R
C15 C 0.2515(5) 0.5929(8) 0.7815(7) 0.045(5) Uani 1 1 d U
H15A H 0.2696 0.5880 0.7967 0.054 Uiso 1 1 calc R
C16 C 0.2469(5) 0.5761(7) 0.7358(8) 0.052(6) Uani 1 1 d .
H16A H 0.2616 0.5576 0.7209 0.062 Uiso 1 1 calc R
C17 C 0.2206(4) 0.5862(6) 0.7114(7) 0.033(5) Uani 1 1 d .
C18 C 0.2127(5) 0.5687(7) 0.6659(6) 0.034(5) Uani 1 1 d .
C19 C 0.2288(5) 0.5382(8) 0.6390(8) 0.049(6) Uani 1 1 d .
H19A H 0.2477 0.5280 0.6482 0.058 Uiso 1 1 calc R
C20 C 0.2157(6) 0.5218(7) 0.5952(8) 0.061(8) Uani 1 1 d .
H20A H 0.2259 0.4992 0.5765 0.074 Uiso 1 1 calc R
C21 C 0.1892(5) 0.5383(9) 0.5809(8) 0.053(6) Uani 1 1 d .
H21A H 0.1804 0.5263 0.5534 0.064 Uiso 1 1 calc R
C22 C 0.1756(5) 0.5736(8) 0.6081(7) 0.041(5) Uani 1 1 d U
H22A H 0.1583 0.5883 0.5965 0.050 Uiso 1 1 calc R
C23 C 0.1262(5) 0.6824(10) 0.7686(8) 0.066(7) Uani 1 1 d .
H23A H 0.1157 0.6528 0.7675 0.079 Uiso 1 1 calc R
C24 C 0.1175(7) 0.7175(12) 0.8018(10) 0.097(11) Uani 1 1 d .
H24A H 0.1020 0.7104 0.8227 0.116 Uiso 1 1 calc R
C25 C 0.1310(5) 0.7614(10) 0.8039(7) 0.055(7) Uani 1 1 d .
H25A H 0.1259 0.7840 0.8274 0.066 Uiso 1 1 calc R
C26 C 0.1530(6) 0.7729(9) 0.7703(9) 0.073(8) Uani 1 1 d .
H26A H 0.1613 0.8043 0.7681 0.087 Uiso 1 1 calc R
C27 C 0.1617(5) 0.7338(10) 0.7397(8) 0.059(7) Uani 1 1 d .
C28 C 0.1861(4) 0.7385(7) 0.7025(6) 0.036(5) Uani 1 1 d U
C29 C 0.2040(4) 0.7814(8) 0.6984(7) 0.048(6) Uani 1 1 d .
H29A H 0.2014 0.8083 0.7185 0.058 Uiso 1 1 calc R
C30 C 0.2253(5) 0.7816(7) 0.6636(7) 0.041(5) Uani 1 1 d .
H30A H 0.2361 0.8102 0.6576 0.050 Uiso 1 1 calc R
C31 C 0.2308(4) 0.7390(7) 0.6370(7) 0.038(5) Uani 1 1 d .
H31A H 0.2461 0.7382 0.6147 0.045 Uiso 1 1 calc R
C32 C 0.2139(4) 0.6997(6) 0.6443(6) 0.024(4) Uani 1 1 d .
H32A H 0.2177 0.6717 0.6262 0.029 Uiso 1 1 calc R
C33 C 0.0604(7) 0.6708(10) 0.3310(8) 0.068(8) Uani 1 1 d .
C34 C 0.0855(5) 0.6682(8) 0.2967(7) 0.043(5) Uani 1 1 d .
C35 C 0.1098(4) 0.6975(7) 0.3022(6) 0.038(5) Uani 1 1 d .
H35A H 0.1109 0.7208 0.3263 0.046 Uiso 1 1 calc R
C36 C 0.1319(5) 0.6914(8) 0.2717(6) 0.040(5) Uani 1 1 d U
H36A H 0.1478 0.7131 0.2748 0.048 Uiso 1 1 calc R
C37 C 0.1087(4) 0.6302(8) 0.2297(5) 0.031(4) Uani 1 1 d .
C38 C 0.1111(3) 0.5951(6) 0.1900(5) 0.027(4) Uani 1 1 d .
C39 C 0.1455(4) 0.5577(6) 0.1369(6) 0.036(4) Uani 1 1 d .
H39A H 0.1647 0.5546 0.1251 0.043 Uiso 1 1 calc R
C40 C 0.1216(4) 0.5282(6) 0.1195(5) 0.037(4) Uani 1 1 d .
H40A H 0.1261 0.5038 0.0974 0.044 Uiso 1 1 calc R
C41 C 0.0914(4) 0.5334(6) 0.1335(6) 0.040(4) Uani 1 1 d DU
C42 C 0.0695(4) 0.5037(8) 0.1161(8) 0.066(7) Uani 1 1 d D
C43 C 0.0880(4) 0.5664(6) 0.1712(5) 0.033(4) Uani 1 1 d .
H43A H 0.0692 0.5696 0.1847 0.039 Uiso 1 1 calc R
C44 C 0.0849(4) 0.6349(6) 0.2570(5) 0.030(4) Uani 1 1 d .
H44A H 0.0678 0.6167 0.2505 0.036 Uiso 1 1 calc R
C45 C 0.1748(5) 0.5736(8) 0.2825(6) 0.035(5) Uani 1 1 d .
H45A H 0.1556 0.5824 0.2910 0.042 Uiso 1 1 calc R
C46 C 0.1901(6) 0.5430(8) 0.3094(7) 0.051(7) Uani 1 1 d .
H46A H 0.1822 0.5346 0.3388 0.061 Uiso 1 1 calc R
C47 C 0.2173(5) 0.5224(8) 0.2971(7) 0.047(5) Uani 1 1 d U
H47A H 0.2264 0.4980 0.3151 0.056 Uiso 1 1 calc R
C48 C 0.2299(6) 0.5409(8) 0.2556(9) 0.055(6) Uani 1 1 d .
H48A H 0.2485 0.5301 0.2455 0.066 Uiso 1 1 calc R
C49 C 0.2139(5) 0.5768(7) 0.2288(7) 0.037(5) Uani 1 1 d .
C50 C 0.2257(5) 0.5932(7) 0.1814(7) 0.037(5) Uani 1 1 d .
C51 C 0.2542(4) 0.5802(7) 0.1651(7) 0.041(5) Uani 1 1 d .
H51A H 0.2676 0.5637 0.1847 0.050 Uiso 1 1 calc R
C52 C 0.2617(4) 0.5928(7) 0.1192(6) 0.051(5) Uani 1 1 d .
H52A H 0.2800 0.5836 0.1063 0.061 Uiso 1 1 calc R
C53 C 0.2405(4) 0.6202(7) 0.0922(7) 0.045(5) Uani 1 1 d U
H53A H 0.2442 0.6282 0.0606 0.054 Uiso 1 1 calc R
C54 C 0.2137(4) 0.6350(8) 0.1150(7) 0.044(5) Uani 1 1 d .
H54A H 0.2010 0.6566 0.0991 0.053 Uiso 1 1 calc R
C55 C 0.2151(5) 0.7052(9) 0.2470(7) 0.054(6) Uani 1 1 d .
H55A H 0.2200 0.6764 0.2633 0.065 Uiso 1 1 calc R
C56 C 0.2295(5) 0.7493(8) 0.2588(8) 0.053(6) Uani 1 1 d .
H56A H 0.2434 0.7497 0.2833 0.064 Uiso 1 1 calc R
C57 C 0.2233(6) 0.7914(8) 0.2350(8) 0.061(7) Uani 1 1 d .
H57A H 0.2335 0.8206 0.2409 0.074 Uiso 1 1 calc R
C58 C 0.2014(5) 0.7890(8) 0.2019(7) 0.045(5) Uani 1 1 d .
H58A H 0.1958 0.8180 0.1867 0.054 Uiso 1 1 calc R
C59 C 0.1869(4) 0.7462(7) 0.1897(6) 0.034(4) Uani 1 1 d U
C60 C 0.1645(4) 0.7399(7) 0.1529(6) 0.029(4) Uani 1 1 d U
C61 C 0.1543(5) 0.7790(9) 0.1259(7) 0.045(5) Uani 1 1 d .
H61A H 0.1610 0.8107 0.1327 0.054 Uiso 1 1 calc R
C62 C 0.1352(5) 0.7726(9) 0.0907(8) 0.060(7) Uani 1 1 d .
H62A H 0.1286 0.7993 0.0728 0.072 Uiso 1 1 calc R
C63 C 0.1247(5) 0.7224(9) 0.0804(7) 0.060(7) Uani 1 1 d .
H63A H 0.1116 0.7162 0.0556 0.072 Uiso 1 1 calc R
C64 C 0.1352(5) 0.6840(8) 0.1096(6) 0.048(6) Uani 1 1 d .
H64A H 0.1288 0.6517 0.1048 0.058 Uiso 1 1 calc R
C65 C 0.0000 0.5970(11) 0.6251(12) 0.065(8) Uani 1 2 d SU
C66 C 0.0000 0.3883(12) 0.7073(9) 0.054(7) Uani 1 2 d S
C67 C 0.0000 0.3412(18) 0.7219(18) 0.16(2) Uani 1 2 d S
O1W O 0.0000 0.5609(10) 0.3064(8) 0.071(7) Uani 1 2 d S
O2W O 0.0416(4) 0.5556(7) 0.5109(6) 0.089(6) Uani 1 1 d .
O3W O 0.0918(2) 0.7612(5) 0.4379(7) 0.089(4) Uani 1 1 d .
O4W O 0.0297(7) 0.8000(9) 0.3927(11) 0.194(13) Uani 1 1 d .
O5W O 0.0418(6) 0.5577(9) 0.3728(8) 0.180(13) Uani 1 1 d .
O6W O 0.0375(5) 0.7931(7) 0.4949(9) 0.112(7) Uani 1 1 d .
O7W O 0.0000 0.4266(10) 0.5965(10) 0.140(10) Uani 1 2 d SU

loop_
_atom_site_aniso_label
_atom_site_aniso_U_11
_atom_site_aniso_U_22
_atom_site_aniso_U_33
_atom_site_aniso_U_23
_atom_site_aniso_U_13
_atom_site_aniso_U_12
W1 0.0516(6) 0.0360(5) 0.0381(5) 0.0014(4) 0.0076(4) 0.0007(4)
W2 0.0640(6) 0.0271(4) 0.0380(4) 0.0042(4) 0.0033(4) 0.0054(4)
W3 0.0589(7) 0.0343(5) 0.0312(4) 0.0021(4) -0.0006(4) 0.0071(5)
W4 0.0441(6) 0.0465(5) 0.0457(5) -0.0041(5) -0.0051(5) 0.0043(5)
W5 0.0488(6) 0.0274(4) 0.0380(5) -0.0036(4) 0.0022(4) 0.0017(4)
W6 0.0522(6) 0.0370(5) 0.0318(4) 0.0001(4) 0.0015(4) 0.0014(5)
W7 0.0447(3) 0.0313(3) 0.0496(4) 0.0036(5) 0.0024(5) 0.0081(3)
W8 0.0440(6) 0.0438(5) 0.0452(5) 0.0016(4) 0.0054(4) 0.0036(5)
W9 0.0455(6) 0.0408(5) 0.0379(5) 0.0001(4) -0.0038(4) -0.0023(4)
W10 0.0534(4) 0.0386(3) 0.0441(4) -0.0022(5) 0.0003(5) 0.0151(3)
W11 0.0614(6) 0.0300(5) 0.0371(5) -0.0055(4) 0.0012(4) 0.0036(4)
W12 0.0508(6) 0.0298(5) 0.0388(5) 0.0048(4) -0.0006(4) 0.0022(4)
Gd1 0.0324(4) 0.0579(4) 0.0338(5) -0.0008(5) -0.0007(4) -0.0084(3)
Gd2 0.0217(7) 0.0593(10) 0.0380(8) 0.0027(7) 0.000 0.000
Gd3 0.0245(8) 0.0550(9) 0.0331(7) -0.0056(6) 0.000 0.000
Gd4 0.0292(6) 0.0840(10) 0.0529(8) 0.0172(7) 0.000 0.000
Ru1 0.0327(8) 0.0311(8) 0.0310(7) -0.0009(6) -0.0050(7) -0.0002(7)
Ru2 0.0311(8) 0.0296(8) 0.0285(7) -0.0003(6) 0.0047(6) -0.0062(6)
Si1 0.0228(15) 0.0103(13) 0.0185(14) -0.005(2) 0.006(2) 0.0043(12)
O1 0.027(7) 0.105(11) 0.077(10) 0.033(9) -0.003(6) -0.018(7)
O2 0.047(8) 0.090(11) 0.065(9) 0.017(8) -0.005(7) 0.001(8)
O3 0.038(9) 0.083(11) 0.057(9) 0.024(8) -0.025(7) -0.035(8)
O4 0.060(10) 0.105(13) 0.046(8) 0.038(8) -0.014(7) -0.027(9)
O5 0.039(9) 0.105(14) 0.083(12) -0.002(10) 0.020(8) -0.034(9)
O6 0.052(10) 0.095(12) 0.061(9) -0.049(9) 0.016(7) -0.024(9)
O7 0.050(11) 0.115(15) 0.085(12) -0.012(10) -0.025(9) -0.041(10)
O8 0.047(8) 0.074(9) 0.072(9) -0.032(8) 0.007(7) -0.018(7)
O9 0.025(12) 0.092(17) 0.096(18) 0.049(14) 0.000 0.000
O10 0.097(16) 0.103(17) 0.044(11) 0.024(11) 0.000 0.000
O11 0.039(7) 0.089(10) 0.064(9) 0.007(7) -0.002(6) -0.003(7)
O12 0.021(9) 0.054(11) 0.036(9) 0.006(8) 0.000 0.000
O13 0.015(4) 0.052(5) 0.031(5) 0.000(7) 0.001(6) 0.010(4)
O14 0.024(9) 0.045(10) 0.025(8) 0.001(7) 0.000 0.000
O15 0.056(11) 0.21(3) 0.20(3) 0.07(4) 0.000 0.000
O16 0.086(13) 0.026(8) 0.062(10) 0.010(7) -0.013(9) 0.018(8)
O17 0.050(5) 0.025(4) 0.025(4) -0.009(7) -0.017(7) -0.001(4)
O18 0.038(8) 0.031(7) 0.052(8) 0.011(6) -0.026(6) -0.003(6)
O19 0.030(8) 0.031(8) 0.059(9) -0.013(6) -0.008(6) 0.008(6)
O20 0.062(10) 0.017(7) 0.050(8) -0.007(6) 0.005(7) 0.009(7)
O21 0.054(9) 0.034(8) 0.044(8) 0.002(7) 0.007(7) -0.002(7)
O22 0.043(5) 0.034(5) 0.059(6) -0.007(9) 0.001(9) 0.007(4)
O23 0.029(4) 0.036(5) 0.040(5) 0.009(8) 0.008(8) 0.018(4)
O24 0.075(11) 0.037(8) 0.028(7) -0.003(6) 0.013(7) 0.012(8)
O25 0.036(8) 0.029(7) 0.063(9) -0.011(6) 0.005(7) -0.001(6)
O26 0.067(11) 0.055(10) 0.039(8) 0.004(7) 0.002(7) 0.015(8)
O27 0.029(7) 0.023(7) 0.036(7) 0.006(6) -0.010(6) 0.003(6)
O28 0.072(11) 0.031(8) 0.049(8) 0.008(7) 0.006(8) 0.021(8)
O29 0.053(9) 0.067(10) 0.017(6) -0.016(6) -0.009(6) 0.011(8)
O30 0.058(10) 0.029(8) 0.047(8) 0.009(6) -0.012(7) -0.001(7)
O31 0.051(9) 0.048(9) 0.040(8) -0.011(7) -0.013(7) 0.013(7)
O32 0.054(10) 0.049(9) 0.056(9) -0.008(7) 0.001(7) -0.003(8)
O33 0.064(10) 0.036(8) 0.025(6) -0.001(6) 0.009(6) -0.002(7)
O34 0.027(8) 0.056(9) 0.048(8) -0.003(7) 0.012(6) 0.006(7)
O35 0.096(12) 0.035(8) 0.032(7) -0.013(6) -0.009(7) -0.014(8)
O36 0.049(9) 0.066(9) 0.028(7) 0.011(6) -0.008(6) -0.003(7)
O37 0.050(9) 0.034(8) 0.036(7) 0.007(6) 0.003(6) -0.012(7)
O38 0.070(6) 0.026(5) 0.051(6) -0.011(8) 0.003(10) -0.003(4)
O39 0.050(9) 0.050(9) 0.038(8) 0.003(6) -0.004(7) 0.010(7)
O40 0.036(5) 0.045(5) 0.077(8) 0.020(9) 0.005(9) 0.011(5)
O41 0.041(8) 0.037(8) 0.053(8) 0.002(6) 0.008(7) 0.003(6)
O42 0.067(11) 0.044(9) 0.046(8) 0.008(7) 0.005(7) 0.003(8)
O43 0.077(12) 0.017(6) 0.083(11) 0.018(6) 0.006(8) 0.002(7)
O44 0.055(10) 0.028(7) 0.033(7) 0.010(6) -0.003(6) 0.008(7)
O45 0.054(5) 0.027(4) 0.042(6) 0.003(7) -0.003(8) 0.005(4)
O46 0.056(10) 0.042(9) 0.050(8) -0.005(7) 0.019(7) 0.007(8)
O47 0.067(11) 0.038(8) 0.048(8) 0.002(7) -0.008(7) 0.017(8)
O48 0.089(8) 0.060(6) 0.056(8) 0.013(9) -0.007(10) 0.030(6)
O49 0.031(8) 0.042(9) 0.032(7) -0.001(6) -0.005(6) 0.004(6)
O50 0.076(12) 0.035(8) 0.061(9) -0.003(7) -0.005(8) -0.002(8)
O51 0.038(9) 0.065(10) 0.069(10) -0.014(8) -0.011(7) 0.002(8)
O52 0.044(5) 0.034(5) 0.043(5) -0.008(8) -0.012(8) 0.008(4)
O53 0.070(11) 0.052(10) 0.054(9) -0.003(7) -0.010(8) -0.003(8)
O54 0.035(8) 0.043(8) 0.051(9) -0.010(7) 0.021(7) -0.003(7)
O55 0.090(13) 0.037(9) 0.065(10) 0.017(7) -0.004(9) 0.005(9)
N1 0.050(10) 0.037(9) 0.026(8) 0.003(7) -0.008(7) -0.006(8)
N2 0.035(9) 0.035(9) 0.031(8) 0.003(7) 0.009(7) -0.004(7)
N3 0.041(10) 0.035(9) 0.040(9) -0.003(7) 0.004(7) -0.009(8)
N4 0.036(9) 0.031(8) 0.029(8) 0.000(6) -0.010(7) 0.001(7)
N5 0.036(10) 0.048(11) 0.037(9) 0.030(8) -0.004(7) -0.001(8)
N6 0.086(14) 0.031(9) 0.024(8) 0.009(6) 0.007(8) 0.006(9)
N7 0.024(8) 0.027(8) 0.032(8) 0.014(6) 0.003(6) -0.014(7)
N8 0.023(7) 0.035(9) 0.043(9) 0.010(7) -0.004(6) 0.006(6)
N9 0.031(9) 0.007(6) 0.034(8) -0.002(6) 0.000(6) 0.001(6)
N10 0.052(10) 0.030(9) 0.037(9) -0.013(7) 0.013(8) -0.018(8)
N11 0.024(8) 0.041(9) 0.033(8) 0.004(7) 0.008(7) -0.010(7)
N12 0.023(7) 0.038(9) 0.014(6) 0.001(6) 0.003(5) -0.005(7)
C1 0.017(10) 0.052(11) 0.034(9) 0.022(8) 0.002(8) 0.004(9)
C2 0.061(13) 0.045(11) 0.036(10) 0.007(9) -0.009(9) 0.012(10)
C3 0.047(5) 0.046(5) 0.046(5) 0.0003(10) 0.0003(10) -0.0005(10)
C4 0.047(5) 0.047(5) 0.047(5) -0.0002(10) 0.0000(10) 0.0003(10)
C5 0.031(4) 0.031(4) 0.032(4) 0.0000(10) -0.0004(10) -0.0003(10)
C6 0.042(12) 0.027(10) 0.047(11) 0.013(8) -0.024(9) 0.001(9)
C7 0.037(10) 0.024(9) 0.041(10) 0.017(7) -0.008(8) -0.006(7)
C8 0.058(15) 0.082(17) 0.035(11) 0.015(11) -0.016(10) -0.005(13)
C9 0.038(12) 0.051(13) 0.033(10) 0.005(9) -0.014(8) -0.022(10)
C10 0.044(14) 0.047(13) 0.058(14) 0.008(10) -0.026(11) 0.001(11)
C11 0.026(10) 0.054(12) 0.052(12) 0.009(10) -0.016(9) -0.015(9)
C12 0.049(13) 0.079(15) 0.049(13) 0.013(11) -0.005(10) 0.004(11)
C13 0.039(11) 0.054(12) 0.027(9) 0.010(8) -0.009(8) 0.001(9)
C14 0.089(18) 0.039(11) 0.043(11) -0.001(9) -0.004(11) -0.007(12)
C15 0.045(5) 0.045(5) 0.045(5) 0.0004(10) -0.0004(10) 0.0000(10)
C16 0.044(12) 0.009(8) 0.103(17) 0.016(10) 0.018(11) 0.010(8)
C17 0.042(11) 0.014(8) 0.043(10) 0.004(7) -0.008(9) 0.004(8)
C18 0.050(12) 0.025(9) 0.027(9) 0.004(7) -0.004(9) 0.010(9)
C19 0.047(14) 0.037(13) 0.062(14) -0.013(11) 0.009(11) -0.001(11)
C20 0.11(2) 0.012(8) 0.059(12) -0.013(8) 0.053(13) -0.008(10)
C21 0.050(15) 0.064(16) 0.046(13) -0.004(11) 0.001(11) 0.019(13)
C22 0.041(5) 0.041(5) 0.041(5) -0.0002(10) -0.0001(10) -0.0002(10)
C23 0.061(15) 0.075(17) 0.062(14) -0.005(13) 0.004(12) 0.013(13)
C24 0.12(2) 0.09(2) 0.080(18) -0.007(16) 0.003(16) -0.06(2)
C25 0.042(13) 0.09(2) 0.030(10) -0.016(11) 0.009(9) 0.029(13)
C26 0.072(19) 0.044(14) 0.10(2) -0.036(14) -0.005(15) -0.017(14)
C27 0.039(12) 0.090(19) 0.048(12) -0.001(12) -0.018(9) 0.009(12)
C28 0.036(5) 0.035(5) 0.036(5) -0.0001(10) -0.0005(10) 0.0000(10)
C29 0.038(11) 0.054(13) 0.053(13) -0.005(10) -0.030(10) -0.011(10)
C30 0.050(12) 0.027(10) 0.047(11) 0.004(9) -0.009(10) -0.012(9)
C31 0.034(11) 0.038(12) 0.042(11) 0.005(9) -0.009(9) -0.003(9)
C32 0.029(10) 0.014(8) 0.028(9) 0.005(7) -0.013(8) -0.004(8)
C33 0.10(2) 0.065(16) 0.034(12) 0.002(11) 0.021(13) -0.021(15)
C34 0.037(13) 0.042(12) 0.049(12) -0.009(9) 0.012(9) -0.003(10)
C35 0.038(12) 0.035(11) 0.041(10) -0.014(8) 0.020(9) -0.002(9)
C36 0.040(5) 0.040(5) 0.040(5) 0.0003(10) 0.0003(10) -0.0003(10)
C37 0.024(10) 0.052(12) 0.017(8) 0.006(7) -0.009(7) 0.000(9)
C38 0.014(8) 0.039(9) 0.028(8) -0.006(7) 0.005(7) 0.003(7)
C39 0.030(9) 0.026(9) 0.051(10) -0.008(8) 0.006(8) -0.015(8)
C40 0.039(10) 0.033(9) 0.039(9) -0.017(7) -0.003(8) -0.005(8)
C41 0.040(4) 0.040(4) 0.040(4) -0.0003(10) -0.0003(10) -0.0003(10)
C42 0.029(12) 0.093(18) 0.075(16) 0.038(14) -0.036(11) -0.011(12)
C43 0.038(10) 0.031(9) 0.030(9) 0.000(8) -0.001(8) -0.011(8)
C44 0.026(10) 0.030(9) 0.034(9) -0.009(7) 0.009(7) -0.016(7)
C45 0.039(10) 0.044(10) 0.022(8) 0.002(7) -0.001(7) -0.015(8)
C46 0.092(19) 0.041(12) 0.020(10) 0.021(9) -0.008(11) -0.028(12)
C47 0.047(5) 0.047(5) 0.047(5) 0.0002(10) -0.0002(10) -0.0001(10)
C48 0.051(15) 0.027(12) 0.087(17) -0.015(12) -0.017(13) -0.004(11)
C49 0.049(13) 0.015(9) 0.046(11) -0.009(8) -0.008(9) -0.014(9)
C50 0.035(11) 0.026(10) 0.051(12) -0.003(8) -0.003(9) -0.021(8)
C51 0.028(10) 0.044(11) 0.053(11) -0.009(9) 0.021(9) -0.005(8)
C52 0.060(13) 0.051(12) 0.041(11) 0.014(9) 0.030(10) 0.007(10)
C53 0.045(5) 0.045(5) 0.045(5) -0.0003(10) 0.0004(10) 0.0000(10)
C54 0.036(11) 0.045(11) 0.050(12) -0.017(9) -0.005(9) -0.003(9)
C55 0.040(13) 0.076(17) 0.046(12) 0.023(12) -0.020(10) 0.002(12)
C56 0.063(15) 0.045(13) 0.052(13) -0.014(10) 0.005(11) -0.037(12)
C57 0.083(18) 0.035(12) 0.065(15) -0.009(11) -0.009(13) -0.031(12)
C58 0.048(12) 0.045(12) 0.040(11) -0.001(9) 0.011(9) 0.010(10)
C59 0.035(4) 0.034(4) 0.034(4) 0.0003(10) 0.0006(10) -0.0003(10)
C60 0.029(4) 0.029(4) 0.029(4) 0.0003(10) 0.0004(10) 0.0000(10)
C61 0.046(13) 0.057(14) 0.033(10) 0.010(9) -0.013(9) -0.006(11)
C62 0.050(14) 0.061(14) 0.068(15) 0.017(12) 0.012(11) -0.031(12)
C63 0.043(12) 0.086(19) 0.051(12) 0.023(12) 0.011(10) 0.005(13)
C64 0.073(15) 0.038(11) 0.033(10) 0.017(8) -0.021(10) -0.011(10)
C65 0.065(8) 0.066(8) 0.066(8) 0.0001(10) 0.000 0.000
C66 0.017(13) 0.09(2) 0.057(18) 0.009(16) 0.000 0.000
C67 0.08(3) 0.17(4) 0.23(5) 0.13(4) 0.000 0.000
O1W 0.043(13) 0.100(18) 0.069(14) -0.038(13) 0.000 0.000
O2W 0.075(12) 0.120(16) 0.073(11) 0.010(11) -0.002(9) 0.029(11)
O3W 0.051(6) 0.124(10) 0.092(12) 0.001(12) -0.007(10) -0.048(7)
O4W 0.26(3) 0.091(16) 0.23(3) 0.035(18) -0.11(2) -0.073(19)
O5W 0.24(3) 0.15(2) 0.14(2) -0.101(17) -0.114(19) 0.14(2)
O6W 0.100(13) 0.063(11) 0.172(18) -0.046(12) 0.063(13) -0.020(10)
O7W 0.139(10) 0.140(10) 0.141(10) 0.000(2) 0.000 0.000

loop_
_atom_type_symbol
_atom_type_description
_atom_type_scat_dispersion_real
_atom_type_scat_dispersion_imag
_atom_type_scat_source
C C 0.0033 0.0016 'International Tables Vol C Tables 4.2.6.8 and 6.1.1.4'
H H 0.0000 0.0000 'International Tables Vol C Tables 4.2.6.8 and 6.1.1.4'
N N 0.0061 0.0033 'International Tables Vol C Tables 4.2.6.8 and 6.1.1.4'
O O 0.0106 0.0060 'International Tables Vol C Tables 4.2.6.8 and 6.1.1.4'
Si Si 0.0817 0.0704 'International Tables Vol C Tables 4.2.6.8 and 6.1.1.4'
Ru Ru -1.2594 0.8363 'International Tables Vol C Tables 4.2.6.8 and 6.1.1.4'
Gd Gd -0.1653 3.9035 'International Tables Vol C Tables 4.2.6.8 and 6.1.1.4'
W W -0.8490 6.8722 'International Tables Vol C Tables 4.2.6.8 and 6.1.1.4'

loop_
_geom_angle_atom_site_label_1
_geom_angle_atom_site_label_2
_geom_angle_atom_site_label_3
_geom_angle
_geom_angle_site_symmetry_1
_geom_angle_site_symmetry_3
O41 W1 O52 103.4(5) . .
O41 W1 O37 100.0(6) . .
O52 W1 O37 90.1(4) . .
O41 W1 O54 102.0(6) . .
O52 W1 O54 86.3(5) . .
O37 W1 O54 158.0(5) . .
O41 W1 O20 99.1(6) . .
O52 W1 O20 157.3(5) . .
O37 W1 O20 88.5(5) . .
O54 W1 O20 86.7(6) . .
O41 W1 O30 168.9(6) . .
O52 W1 O30 85.9(4) . .
O37 W1 O30 73.8(5) . .
O54 W1 O30 84.3(5) . .
O20 W1 O30 71.9(5) . .
O55 W2 O38 102.5(6) . .
O55 W2 O28 100.4(7) . .
O38 W2 O28 87.0(5) . .
O55 W2 O37 101.4(7) . .
O38 W2 O37 88.1(5) . .
O28 W2 O37 158.2(5) . .
O55 W2 O47 100.4(7) . .
O38 W2 O47 157.0(5) . .
O28 W2 O47 88.6(6) . .
O37 W2 O47 87.6(6) . .
O55 W2 O30 169.7(6) . .
O38 W2 O30 86.0(4) . .
O28 W2 O30 85.6(5) . .
O37 W2 O30 72.9(5) . .
O47 W2 O30 71.2(5) . .
O43 W3 O47 98.4(6) . .
O43 W3 O25 103.1(6) . .
O47 W3 O25 158.1(6) . .
O43 W3 O20 100.8(7) . .
O47 W3 O20 88.3(6) . .
O25 W3 O20 91.3(6) . .
O43 W3 O19 100.2(7) . .
O47 W3 O19 87.1(6) . .
O25 W3 O19 85.5(6) . .
O20 W3 O19 159.0(6) . .
O43 W3 O30 170.4(6) . .
O47 W3 O30 73.9(5) . .
O25 W3 O30 84.9(5) . .
O20 W3 O30 73.7(6) . .
O19 W3 O30 85.4(5) . .
O51 W4 O34 103.9(7) . .
O51 W4 O18 99.2(6) . .
O34 W4 O18 156.7(6) . .
O51 W4 O19 99.2(6) . .
O34 W4 O19 84.9(5) . .
O18 W4 O19 88.4(6) . .
O51 W4 O22 102.2(6) . .
O34 W4 O22 89.7(5) . .
O18 W4 O22 88.5(5) . .
O19 W4 O22 158.6(5) . .
O51 W4 O23 170.8(5) . .
O34 W4 O23 83.8(4) . .
O18 W4 O23 73.5(4) . .
O19 W4 O23 86.3(5) . .
O22 W4 O23 72.6(4) . .
O46 W5 O45 99.4(6) . .
O46 W5 O34 101.8(7) . .
O45 W5 O34 90.5(5) . .
O46 W5 O25 102.0(6) . .
O45 W5 O25 158.6(5) . .
O34 W5 O25 83.1(6) . .
O46 W5 O49 100.8(6) . .
O45 W5 O49 88.7(4) . .
O34 W5 O49 157.3(6) . .
O25 W5 O49 89.4(6) . .
O46 W5 O17 172.0(6) . .
O45 W5 O17 74.9(4) . .
O34 W5 O17 84.1(5) . .
O25 W5 O17 84.1(5) . .
O49 W5 O17 73.8(4) . .
O36 W6 O24 103.0(6) . .
O36 W6 O39 100.4(6) . .
O24 W6 O39 85.6(6) . .
O36 W6 O31 100.0(6) . .
O24 W6 O31 156.9(5) . .
O39 W6 O31 87.8(6) . .
O36 W6 O29 101.0(6) . .
O24 W6 O29 90.5(6) . .
O39 W6 O29 158.6(5) . .
O31 W6 O29 87.7(6) . .
O36 W6 O27 171.3(6) . .
O24 W6 O27 83.3(5) . .
O39 W6 O27 86.0(5) . .
O31 W6 O27 74.1(5) . .
O29 W6 O27 72.6(5) . .
O40 W7 O49 98.8(6) . .
O40 W7 O16 100.0(7) . .
O49 W7 O16 88.1(4) . .
O40 W7 O44 103.7(7) . .
O49 W7 O44 157.5(6) . .
O16 W7 O44 88.5(6) . .
O40 W7 O54 100.3(6) . .
O49 W7 O54 89.6(6) . .
O16 W7 O54 159.8(6) . .
O44 W7 O54 86.0(3) . .
O40 W7 O17 170.0(4) . .
O49 W7 O17 73.1(5) . .
O16 W7 O17 74.3(5) . .
O44 W7 O17 84.6(5) . .
O54 W7 O17 85.8(5) . .
O32 W8 O33 100.8(7) . .
O32 W8 O24 105.0(6) . .
O33 W8 O24 85.6(6) . .
O32 W8 O22 97.5(6) . .
O33 W8 O22 89.4(5) . .
O24 W8 O22 157.5(5) . .
O32 W8 O26 98.4(7) . .
O33 W8 O26 160.7(6) . .
O24 W8 O26 90.9(6) . .
O22 W8 O26 86.6(5) . .
O32 W8 O23 169.4(6) . .
O33 W8 O23 85.1(4) . .
O24 W8 O23 84.1(5) . .
O22 W8 O23 73.6(5) . .
O26 W8 O23 75.7(5) . .
O53 W9 O44 101.3(7) . .
O53 W9 O52 102.7(6) . .
O44 W9 O52 84.1(4) . .
O53 W9 O35 101.4(7) . .
O44 W9 O35 157.2(6) . .
O52 W9 O35 89.3(5) . .
O53 W9 O31 99.2(7) . .
O44 W9 O31 88.6(6) . .
O52 W9 O31 157.9(5) . .
O35 W9 O31 89.5(6) . .
O53 W9 O27 171.3(6) . .
O44 W9 O27 84.0(5) . .
O52 W9 O27 84.5(4) . .
O35 W9 O27 73.6(5) . .
O31 W9 O27 74.0(5) . .
O48 W10 O21 101.5(7) . .
O48 W10 O18 101.1(6) . .
O21 W10 O18 157.2(6) . .
O48 W10 O28 101.9(6) . .
O21 W10 O28 85.8(4) . .
O18 W10 O28 86.4(6) . .
O48 W10 O26 98.6(7) . .
O21 W10 O26 92.1(6) . .
O18 W10 O26 87.8(4) . .
O28 W10 O26 159.4(6) . .
O48 W10 O23 170.6(4) . .
O21 W10 O23 85.2(5) . .
O18 W10 O23 72.8(5) . .
O28 W10 O23 85.1(5) . .
O26 W10 O23 74.3(5) . .
O50 W11 O29 101.0(6) . .
O50 W11 O21 101.3(7) . .
O29 W11 O21 91.4(6) . .
O50 W11 O35 100.3(7) . .
O29 W11 O35 87.0(6) . .
O21 W11 O35 158.2(6) . .
O50 W11 O38 100.7(6) . .
O29 W11 O38 158.3(5) . .
O21 W11 O38 83.7(5) . .
O35 W11 O38 89.8(5) . .
O50 W11 O27 172.3(6) . .
O29 W11 O27 73.6(5) . .
O21 W11 O27 84.5(5) . .
O35 W11 O27 74.2(5) . .
O38 W11 O27 84.9(4) . .
O42 W12 O39 100.8(6) . .
O42 W12 O33 101.4(7) . .
O39 W12 O33 86.6(6) . .
O42 W12 O16 101.5(7) . .
O39 W12 O16 88.2(6) . .
O33 W12 O16 157.0(5) . .
O42 W12 O45 100.3(6) . .
O39 W12 O45 158.8(5) . .
O33 W12 O45 88.2(4) . .
O16 W12 O45 88.6(5) . .
O42 W12 O17 171.0(6) . .
O39 W12 O17 86.5(5) . .
O33 W12 O17 84.0(4) . .
O16 W12 O17 73.4(4) . .
O45 W12 O17 72.5(4) . .
O13 Gd1 O5 78.7(5) . .
O13 Gd1 O14 69.9(5) . .
O5 Gd1 O14 140.6(5) . .
O13 Gd1 O12 68.9(5) . .
O5 Gd1 O12 76.2(5) . .
O14 Gd1 O12 70.8(4) . .
O13 Gd1 O4 77.3(5) . .
O5 Gd1 O4 113.3(5) . .
O14 Gd1 O4 82.9(5) . .
O12 Gd1 O4 142.5(6) . .
O13 Gd1 O3W 127.3(4) . .
O5 Gd1 O3W 75.9(6) . .
O14 Gd1 O3W 142.7(6) . .
O12 Gd1 O3W 143.3(6) . .
O4 Gd1 O3W 71.7(5) . .
O13 Gd1 O6W 135.7(6) . .
O5 Gd1 O6W 145.0(6) . .
O14 Gd1 O6W 71.8(6) . .
O12 Gd1 O6W 117.5(6) . .
O4 Gd1 O6W 76.5(7) . .
O3W Gd1 O6W 75.9(6) . .
O13 Gd1 O4W 141.0(6) . .
O5 Gd1 O4W 84.9(9) . .
O14 Gd1 O4W 104.7(9) . .
O12 Gd1 O4W 72.9(7) . .
O4 Gd1 O4W 141.5(7) . .
O3W Gd1 O4W 81.2(7) . .
O6W Gd1 O4W 70.6(6) . .
O13 Gd1 Gd1 78.00(16) . 4
O5 Gd1 Gd1 114.2(4) . 4
O14 Gd1 Gd1 37.2(3) . 4
O12 Gd1 Gd1 37.9(3) . 4
O4 Gd1 Gd1 119.9(4) . 4
O3W Gd1 Gd1 154.7(3) . 4
O6W Gd1 Gd1 84.9(5) . 4
O4W Gd1 Gd1 76.9(7) . 4
O13 Gd1 Gd3 35.6(3) . .
O5 Gd1 Gd3 64.9(4) . .
O14 Gd1 Gd3 75.8(4) . .
O12 Gd1 Gd3 35.8(4) . .
O4 Gd1 Gd3 112.9(4) . .
O3W Gd1 Gd3 139.1(4) . .
O6W Gd1 Gd3 144.8(4) . .
O4W Gd1 Gd3 105.5(6) . .
Gd1 Gd1 Gd3 60.661(16) 4 .
O13 Gd1 Gd2 34.3(3) . .
O5 Gd1 Gd2 112.8(4) . .
O14 Gd1 Gd2 38.0(4) . .
O12 Gd1 Gd2 74.9(4) . .
O4 Gd1 Gd2 67.9(4) . .
O3W Gd1 Gd2 138.8(4) . .
O6W Gd1 Gd2 102.1(5) . .
O4W Gd1 Gd2 137.9(7) . .
Gd1 Gd1 Gd2 61.057(15) 4 .
Gd3 Gd1 Gd2 56.46(2) . .
O3 Gd2 O3 91.1(8) . 4
O3 Gd2 O13 139.3(4) . 4
O3 Gd2 O13 85.0(4) 4 4
O3 Gd2 O13 85.1(4) . .
O3 Gd2 O13 139.3(4) 4 .
O13 Gd2 O13 72.5(5) 4 .
O3 Gd2 O9 72.7(6) . .
O3 Gd2 O9 72.7(6) 4 .
O13 Gd2 O9 142.2(3) 4 .
O13 Gd2 O9 142.2(3) . .
O3 Gd2 O2W 141.3(5) . 4
O3 Gd2 O2W 73.2(6) 4 4
O13 Gd2 O2W 75.7(5) 4 4
O13 Gd2 O2W 129.7(5) . 4
O9 Gd2 O2W 68.9(6) . 4
O3 Gd2 O2W 73.2(6) . .
O3 Gd2 O2W 141.3(5) 4 .
O13 Gd2 O2W 129.7(5) 4 .
O13 Gd2 O2W 75.7(4) . .
O9 Gd2 O2W 68.9(6) . .
O2W Gd2 O2W 96.9(9) 4 .
O3 Gd2 O14 72.8(4) . .
O3 Gd2 O14 72.8(4) 4 .
O13 Gd2 O14 67.4(3) 4 .
O13 Gd2 O14 67.4(3) . .
O9 Gd2 O14 129.9(8) . .
O2W Gd2 O14 131.2(5) 4 .
O2W Gd2 O14 131.2(5) . .
O3 Gd2 O15 133.8(4) . .
O3 Gd2 O15 133.8(4) 4 .
O13 Gd2 O15 67.6(7) 4 .
O13 Gd2 O15 67.6(7) . .
O9 Gd2 O15 106.8(11) . .
O2W Gd2 O15 64.6(6) 4 .
O2W Gd2 O15 64.6(6) . .
O14 Gd2 O15 123.3(9) . .
O3 Gd2 Gd3 124.2(3) . .
O3 Gd2 Gd3 124.2(3) 4 .
O13 Gd2 Gd3 39.5(2) 4 .
O13 Gd2 Gd3 39.5(2) . .
O9 Gd2 Gd3 151.9(7) . .
O2W Gd2 Gd3 93.2(4) 4 .
O2W Gd2 Gd3 93.2(4) . .
O14 Gd2 Gd3 78.3(3) . .
O15 Gd2 Gd3 45.0(8) . .
O3 Gd2 Gd1 67.7(3) . .
O3 Gd2 Gd1 108.2(4) 4 .
O13 Gd2 Gd1 75.12(19) 4 .
O13 Gd2 Gd1 34.0(2) . .
O9 Gd2 Gd1 140.4(4) . .
O2W Gd2 Gd1 150.6(4) 4 .
O2W Gd2 Gd1 98.4(4) . .
O14 Gd2 Gd1 35.65(19) . .
O15 Gd2 Gd1 100.0(7) . .
Gd3 Gd2 Gd1 61.11(4) . .
O3 Gd2 Gd1 108.2(4) . 4
O3 Gd2 Gd1 67.7(3) 4 4
O13 Gd2 Gd1 34.0(2) 4 4
O13 Gd2 Gd1 75.12(19) . 4
O9 Gd2 Gd1 140.4(4) . 4
O2W Gd2 Gd1 98.4(4) 4 4
O2W Gd2 Gd1 150.6(4) . 4
O14 Gd2 Gd1 35.65(19) . 4
O15 Gd2 Gd1 100.1(7) . 4
Gd3 Gd2 Gd1 61.11(4) . 4
Gd1 Gd2 Gd1 57.89(3) . 4
O6 Gd3 O6 91.4(9) 4 .
O6 Gd3 O12 77.7(5) 4 .
O6 Gd3 O12 77.7(5) . .
O6 Gd3 O13 89.0(4) 4 4
O6 Gd3 O13 145.7(4) . 4
O12 Gd3 O13 68.9(4) . 4
O6 Gd3 O13 145.7(4) 4 .
O6 Gd3 O13 89.0(4) . .
O12 Gd3 O13 68.9(4) . .
O13 Gd3 O13 72.2(5) 4 .
O6 Gd3 O1W 73.3(6) 4 .
O6 Gd3 O1W 73.3(6) . .
O12 Gd3 O1W 138.0(8) . .
O13 Gd3 O1W 138.8(4) 4 .
O13 Gd3 O1W 138.8(4) . .
O6 Gd3 O5W 137.9(6) 4 .
O6 Gd3 O5W 69.6(9) . .
O12 Gd3 O5W 129.9(7) . .
O13 Gd3 O5W 127.9(7) 4 .
O13 Gd3 O5W 73.5(5) . .
O1W Gd3 O5W 65.5(6) . .
O6 Gd3 O5W 69.6(9) 4 4
O6 Gd3 O5W 137.9(6) . 4
O12 Gd3 O5W 129.9(7) . 4
O13 Gd3 O5W 73.5(5) 4 4
O13 Gd3 O5W 127.9(7) . 4
O1W Gd3 O5W 65.5(6) . 4
O5W Gd3 O5W 99.3(15) . 4
O6 Gd3 O15 132.0(5) 4 .
O6 Gd3 O15 132.0(5) . .
O12 Gd3 O15 124.2(10) . .
O13 Gd3 O15 66.7(8) 4 .
O13 Gd3 O15 66.7(8) . .
O1W Gd3 O15 97.8(12) . .
O5W Gd3 O15 64.2(9) . .
O5W Gd3 O15 64.2(9) 4 .
O6 Gd3 Gd2 128.3(4) 4 .
O6 Gd3 Gd2 128.3(4) . .
O12 Gd3 Gd2 80.2(4) . .
O13 Gd3 Gd2 39.3(2) 4 .
O13 Gd3 Gd2 39.3(2) . .
O1W Gd3 Gd2 141.9(7) . .
O5W Gd3 Gd2 91.1(5) . .
O5W Gd3 Gd2 91.1(5) 4 .
O15 Gd3 Gd2 44.0(10) . .
O6 Gd3 Gd1 113.5(4) 4 .
O6 Gd3 Gd1 72.4(3) . .
O12 Gd3 Gd1 36.2(2) . .
O13 Gd3 Gd1 76.05(19) 4 .
O13 Gd3 Gd1 35.1(2) . .
O1W Gd3 Gd1 145.1(3) . .
O5W Gd3 Gd1 96.5(6) . .
O5W Gd3 Gd1 149.4(5) 4 .
O15 Gd3 Gd1 100.4(8) . .
Gd2 Gd3 Gd1 62.43(4) . .
O6 Gd3 Gd1 72.4(3) 4 4
O6 Gd3 Gd1 113.5(4) . 4
O12 Gd3 Gd1 36.2(2) . 4
O13 Gd3 Gd1 35.1(2) 4 4
O13 Gd3 Gd1 76.05(19) . 4
O1W Gd3 Gd1 145.1(3) . 4
O5W Gd3 Gd1 149.4(5) . 4
O5W Gd3 Gd1 96.5(6) 4 4
O15 Gd3 Gd1 100.4(8) . 4
Gd2 Gd3 Gd1 62.43(4) . 4
Gd1 Gd3 Gd1 58.68(3) . 4
O7 Gd4 O7 120.5(7) 3_565 2_565
O7 Gd4 O10 81.6(5) 3_565 .
O7 Gd4 O10 81.6(5) 2_565 .
O7 Gd4 O1 77.6(5) 3_565 .
O7 Gd4 O1 150.0(6) 2_565 .
O10 Gd4 O1 77.7(5) . .
O7 Gd4 O1 150.0(6) 3_565 4
O7 Gd4 O1 77.6(5) 2_565 4
O10 Gd4 O1 77.7(5) . 4
O1 Gd4 O1 77.0(6) . 4
O7 Gd4 O11 81.9(5) 3_565 4
O7 Gd4 O11 128.6(6) 2_565 4
O10 Gd4 O11 149.8(4) . 4
O1 Gd4 O11 74.2(5) . 4
O1 Gd4 O11 105.9(4) 4 4
O7 Gd4 O11 128.6(5) 3_565 .
O7 Gd4 O11 81.9(5) 2_565 .
O10 Gd4 O11 149.8(4) . .
O1 Gd4 O11 105.9(4) . .
O1 Gd4 O11 74.2(5) 4 .
O11 Gd4 O11 52.2(6) 4 .
O7 Gd4 O7W 70.6(5) 3_565 .
O7 Gd4 O7W 70.6(5) 2_565 .
O10 Gd4 O7W 120.9(8) . .
O1 Gd4 O7W 139.1(4) . .
O1 Gd4 O7W 139.1(4) 4 .
O11 Gd4 O7W 76.4(6) 4 .
O11 Gd4 O7W 76.4(6) . .
O7 Gd4 C66 105.6(5) 3_565 .
O7 Gd4 C66 105.6(5) 2_565 .
O10 Gd4 C66 164.3(7) . .
O1 Gd4 C66 90.1(6) . .
O1 Gd4 C66 90.1(6) 4 .
O11 Gd4 C66 26.1(3) 4 .
O11 Gd4 C66 26.1(3) . .
O7W Gd4 C66 74.7(8) . .
N5 Ru1 N6 76.8(7) . .
N5 Ru1 N3 89.1(7) . .
N6 Ru1 N3 91.1(6) . .
N5 Ru1 N4 96.3(6) . .
N6 Ru1 N4 169.7(7) . .
N3 Ru1 N4 81.0(6) . .
N5 Ru1 N2 94.5(7) . .
N6 Ru1 N2 90.9(6) . .
N3 Ru1 N2 176.2(6) . .
N4 Ru1 N2 97.4(6) . .
N5 Ru1 N1 174.3(7) . .
N6 Ru1 N1 100.5(6) . .
N3 Ru1 N1 96.0(6) . .
N4 Ru1 N1 87.0(6) . .
N2 Ru1 N1 80.4(6) . .
N10 Ru2 N11 87.1(6) . .
N10 Ru2 N9 78.6(7) . .
N11 Ru2 N9 98.9(6) . .
N10 Ru2 N7 171.9(6) . .
N11 Ru2 N7 95.8(6) . .
N9 Ru2 N7 93.4(6) . .
N10 Ru2 N12 97.6(6) . .
N11 Ru2 N12 77.8(6) . .
N9 Ru2 N12 175.2(6) . .
N7 Ru2 N12 90.4(5) . .
N10 Ru2 N8 99.9(6) . .
N11 Ru2 N8 169.1(6) . .
N9 Ru2 N8 90.7(6) . .
N7 Ru2 N8 78.4(6) . .
N12 Ru2 N8 92.9(5) . .
O27 Si1 O17 110.9(7) . .
O27 Si1 O30 110.5(4) . .
O17 Si1 O30 107.8(7) . .
O27 Si1 O23 109.3(7) . .
O17 Si1 O23 108.0(4) . .
O30 Si1 O23 110.3(8) . .
C1 O1 Gd4 147.8(15) . .
C10 O3 Gd2 135.0(15) . .
C10 O4 Gd1 132.8(14) . .
C33 O5 Gd1 145.0(18) . .
C33 O6 Gd3 131.1(13) . .
C42 O7 Gd4 169.7(15) . 2_564
C65 O9 Gd2 124(2) . .
C65 O10 Gd4 132(2) . .
C66 O11 Gd4 92.8(15) . .
Gd3 O12 Gd1 108.0(5) . .
Gd3 O12 Gd1 108.0(5) . 4
Gd1 O12 Gd1 104.1(6) . 4
Gd1 O13 Gd2 111.7(4) . .
Gd1 O13 Gd3 109.3(4) . .
Gd2 O13 Gd3 101.3(3) . .
Gd1 O14 Gd1 105.6(6) 4 .
Gd1 O14 Gd2 106.4(5) 4 .
Gd1 O14 Gd2 106.4(5) . .
Gd2 O15 Gd3 91.0(8) . .
W7 O16 W12 121.5(7) . .
Si1 O17 W5 126.2(7) . .
Si1 O17 W7 123.5(4) . .
W5 O17 W7 91.3(3) . .
Si1 O17 W12 124.0(7) . .
W5 O17 W12 90.9(2) . .
W7 O17 W12 90.8(3) . .
W4 O18 W10 122.7(6) . .
W3 O19 W4 149.3(7) . .
W3 O20 W1 122.4(7) . .
W10 O21 W11 153.2(8) . .
W8 O22 W4 121.5(4) . .
Si1 O23 W8 125.2(7) . .
Si1 O23 W4 124.2(7) . .
W8 O23 W4 92.3(3) . .
Si1 O23 W10 123.0(4) . .
W8 O23 W10 91.4(3) . .
W4 O23 W10 91.0(3) . .
W8 O24 W6 153.4(8) . .
W3 O25 W5 153.3(8) . .
W8 O26 W10 118.6(7) . .
Si1 O27 W11 125.0(6) . .
Si1 O27 W6 124.4(7) . .
W11 O27 W6 91.2(4) . .
Si1 O27 W9 124.3(7) . .
W11 O27 W9 91.0(4) . .
W6 O27 W9 90.6(4) . .
W2 O28 W10 149.6(8) . .
W11 O29 W6 122.5(6) . .
Si1 O30 W3 125.8(8) . .
Si1 O30 W1 124.4(7) . .
W3 O30 W1 92.0(5) . .
Si1 O30 W2 122.4(7) . .
W3 O30 W2 91.8(4) . .
W1 O30 W2 90.7(5) . .
W9 O31 W6 121.2(7) . .
W8 O33 W12 150.9(8) . .
W5 O34 W4 154.1(8) . .
W9 O35 W11 121.1(7) . .
W1 O37 W2 122.7(7) . .
W2 O38 W11 151.3(5) . .
W12 O39 W6 149.1(8) . .
W9 O44 W7 153.1(7) . .
W5 O45 W12 121.7(4) . .
W3 O47 W2 123.1(7) . .
W7 O49 W5 121.9(7) . .
W1 O52 W9 153.0(5) . .
W1 O54 W7 148.8(7) . .
C13 N1 C17 122.5(17) . .
C13 N1 Ru1 125.1(14) . .
C17 N1 Ru1 111.8(11) . .
C22 N2 C18 121.9(18) . .
C22 N2 Ru1 125.7(15) . .
C18 N2 Ru1 112.3(12) . .
C23 N3 C27 117(2) . .
C23 N3 Ru1 128.1(16) . .
C27 N3 Ru1 114.9(14) . .
C32 N4 C28 117.2(16) . .
C32 N4 Ru1 128.4(12) . .
C28 N4 Ru1 114.4(12) . .
C6 N5 C7 119.3(15) . .
C6 N5 Ru1 117.9(11) . .
C7 N5 Ru1 122.4(13) . .
C5 N6 C4 116.5(16) . .
C5 N6 Ru1 116.2(11) . .
C4 N6 Ru1 127.1(14) . .
C36 N7 C37 114.8(16) . .
C36 N7 Ru2 129.3(13) . .
C37 N7 Ru2 115.9(12) . .
C39 N8 C38 123.3(15) . .
C39 N8 Ru2 121.0(11) . .
C38 N8 Ru2 115.3(12) . .
C49 N9 C45 116.2(16) . .
C49 N9 Ru2 116.0(13) . .
C45 N9 Ru2 127.8(13) . .
C54 N10 C50 118.1(18) . .
C54 N10 Ru2 125.3(15) . .
C50 N10 Ru2 115.7(13) . .
C59 N11 C55 118.1(17) . .
C59 N11 Ru2 116.7(12) . .
C55 N11 Ru2 125.1(14) . .
C60 N12 C64 121.8(16) . .
C60 N12 Ru2 114.9(11) . .
C64 N12 Ru2 123.2(12) . .
O1 C1 O2 128.9(18) . .
O1 C1 C2 119.8(15) . .
O2 C1 C2 111.3(15) . .
C3 C2 C12 117(2) . .
C3 C2 C1 123.0(16) . .
C12 C2 C1 119.9(17) . .
C2 C3 C4 125.6(19) . .
C3 C4 N6 116.9(17) . .
C12 C5 C6 129.5(18) . .
C12 C5 N6 118.6(16) . .
C6 C5 N6 111.9(16) . .
N5 C6 C5 116.5(16) . .
N5 C6 C11 120.3(16) . .
C5 C6 C11 123.2(18) . .
C8 C7 N5 118.1(18) . .
C7 C8 C9 122(2) . .
C11 C9 C8 120.3(19) . .
C11 C9 C10 118.4(19) . .
C8 C9 C10 121.2(19) . .
O3 C10 O4 127.2(19) . .
O3 C10 C9 120(2) . .
O4 C10 C9 113(2) . .
C9 C11 C6 120.2(19) . .
C2 C12 C5 125(2) . .
C14 C13 N1 119.8(19) . .
C13 C14 C15 122.0(19) . .
C14 C15 C16 118(2) . .
C15 C16 C17 121.3(19) . .
C16 C17 N1 115.6(17) . .
C16 C17 C18 126.4(19) . .
N1 C17 C18 117.8(17) . .
C19 C18 C17 126(2) . .
C19 C18 N2 118.3(18) . .
C17 C18 N2 115.7(17) . .
C18 C19 C20 117(2) . .
C21 C20 C19 121(2) . .
C20 C21 C22 118(2) . .
N2 C22 C21 123(2) . .
N3 C23 C24 124(3) . .
C25 C24 C23 121(3) . .
C24 C25 C26 119(2) . .
C25 C26 C27 116(2) . .
N3 C27 C26 123(2) . .
N3 C27 C28 114(2) . .
C26 C27 C28 124(2) . .
N4 C28 C29 121.6(18) . .
N4 C28 C27 116.0(18) . .
C29 C28 C27 122.2(19) . .
C30 C29 C28 117.3(19) . .
C29 C30 C31 120.2(19) . .
C32 C31 C30 118.6(19) . .
C31 C32 N4 124.9(18) . .
O5 C33 O6 124(2) . .
O5 C33 C34 117(3) . .
O6 C33 C34 119(2) . .
C35 C34 C44 118.1(17) . .
C35 C34 C33 120.6(19) . .
C44 C34 C33 121(2) . .
C36 C35 C34 117.2(19) . .
N7 C36 C35 128(2) . .
C44 C37 N7 121.7(17) . .
C44 C37 C38 124.2(17) . .
N7 C37 C38 114.1(15) . .
N8 C38 C43 118.6(15) . .
N8 C38 C37 115.2(14) . .
C43 C38 C37 126.2(14) . .
N8 C39 C40 116.5(15) . .
C41 C40 C39 124.6(14) . .
C43 C41 C40 112.3(14) . .
C43 C41 C42 125(2) . .
C40 C41 C42 122.3(18) . .
O8 C42 O7 118.9(16) . .
O8 C42 C41 120(2) . .
O7 C42 C41 121(2) . .
C41 C43 C38 124.1(16) . .
C37 C44 C34 119.7(17) . .
C46 C45 N9 120(2) . .
C45 C46 C47 125(2) . .
C48 C47 C46 115(2) . .
C47 C48 C49 119(2) . .
N9 C49 C48 125(2) . .
N9 C49 C50 115.6(18) . .
C48 C49 C50 119(2) . .
N10 C50 C51 124.7(19) . .
N10 C50 C49 112.7(18) . .
C51 C50 C49 123(2) . .
C52 C51 C50 118(2) . .
C51 C52 C53 117.6(18) . .
C52 C53 C54 118.3(18) . .
N10 C54 C53 123(2) . .
N11 C55 C56 121(2) . .
C57 C56 C55 120(2) . .
C56 C57 C58 117(2) . .
C57 C58 C59 124(2) . .
N11 C59 C58 119.7(18) . .
N11 C59 C60 113.0(16) . .
C58 C59 C60 127.3(18) . .
N12 C60 C61 121.0(17) . .
N12 C60 C59 116.8(16) . .
C61 C60 C59 122.1(18) . .
C62 C61 C60 122(2) . .
C61 C62 C63 119(2) . .
C64 C63 C62 117(2) . .
N12 C64 C63 119(2) . .
O10 C65 O9 116(3) . .
O11 C66 O11 122(3) 4 .
O11 C66 C67 118.9(14) 4 .
O11 C66 C67 118.9(14) . .
O11 C66 Gd4 61.0(14) 4 .
O11 C66 Gd4 61.1(14) . .
C67 C66 Gd4 176(3) . .

loop_
_geom_bond_atom_site_label_1
_geom_bond_atom_site_label_2
_geom_bond_distance
_geom_bond_site_symmetry_2
W1 O41 1.678(14) .
W1 O52 1.867(16) .
W1 O37 1.899(13) .
W1 O54 1.911(14) .
W1 O20 1.936(14) .
W1 O30 2.352(15) .
W2 O55 1.697(14) .
W2 O38 1.852(17) .
W2 O28 1.876(16) .
W2 O37 1.929(14) .
W2 O47 1.953(14) .
W2 O30 2.371(13) .
W3 O43 1.687(17) .
W3 O47 1.871(14) .
W3 O25 1.878(14) .
W3 O20 1.892(15) .
W3 O19 1.908(13) .
W3 O30 2.310(13) .
W4 O51 1.732(14) .
W4 O34 1.913(13) .
W4 O18 1.912(13) .
W4 O19 1.923(14) .
W4 O22 1.941(16) .
W4 O23 2.337(13) .
W5 O46 1.706(14) .
W5 O45 1.877(14) .
W5 O34 1.878(12) .
W5 O25 1.913(14) .
W5 O49 1.917(12) .
W5 O17 2.326(11) .
W6 O36 1.678(13) .
W6 O24 1.908(16) .
W6 O39 1.935(14) .
W6 O31 1.928(15) .
W6 O29 1.932(15) .
W6 O27 2.359(12) .
W7 O40 1.702(8) .
W7 O49 1.915(12) .
W7 O16 1.908(15) .
W7 O44 1.914(13) .
W7 O54 1.920(14) .
W7 O17 2.359(8) .
W8 O32 1.706(15) .
W8 O33 1.868(13) .
W8 O24 1.888(15) .
W8 O22 1.905(16) .
W8 O26 1.945(15) .
W8 O23 2.318(12) .
W9 O53 1.713(16) .
W9 O44 1.884(13) .
W9 O52 1.924(16) .
W9 O35 1.928(15) .
W9 O31 1.928(14) .
W9 O27 2.365(12) .
W10 O48 1.705(10) .
W10 O21 1.854(14) .
W10 O18 1.911(12) .
W10 O28 1.941(14) .
W10 O26 1.954(14) .
W10 O23 2.368(7) .
W11 O50 1.708(15) .
W11 O29 1.898(14) .
W11 O21 1.932(15) .
W11 O35 1.928(17) .
W11 O38 1.957(17) .
W11 O27 2.342(12) .
W12 O42 1.703(14) .
W12 O39 1.895(14) .
W12 O33 1.945(14) .
W12 O16 1.950(17) .
W12 O45 1.956(15) .
W12 O17 2.370(12) .
Gd1 O13 2.368(8) .
Gd1 O5 2.384(17) .
Gd1 O14 2.391(9) .
Gd1 O12 2.415(10) .
Gd1 O4 2.411(13) .
Gd1 O3W 2.453(10) .
Gd1 O6W 2.496(19) .
Gd1 O4W 2.53(2) .
Gd1 Gd1 3.8097(14) 4
Gd1 Gd3 3.8876(15) .
Gd1 Gd2 3.9361(16) .
Gd2 O3 2.362(13) .
Gd2 O3 2.362(13) 4
Gd2 O13 2.388(12) 4
Gd2 O13 2.389(12) .
Gd2 O9 2.45(2) .
Gd2 O2W 2.498(18) 4
Gd2 O2W 2.498(17) .
Gd2 O14 2.525(18) .
Gd2 O15 2.57(4) .
Gd2 Gd3 3.7009(15) .
Gd2 Gd1 3.9361(16) 4
Gd3 O6 2.333(16) 4
Gd3 O6 2.333(16) .
Gd3 O12 2.389(19) .
Gd3 O13 2.398(11) 4
Gd3 O13 2.399(11) .
Gd3 O1W 2.44(2) .
Gd3 O5W 2.46(2) .
Gd3 O5W 2.46(2) 4
Gd3 O15 2.62(4) .
Gd3 Gd1 3.8876(15) 4
Gd4 O7 2.297(18) 3_565
Gd4 O7 2.297(18) 2_565
Gd4 O10 2.34(2) .
Gd4 O1 2.337(13) .
Gd4 O1 2.337(13) 4
Gd4 O11 2.467(12) 4
Gd4 O11 2.467(12) .
Gd4 O7W 2.59(3) .
Gd4 C66 2.82(3) .
Ru1 N5 2.021(15) .
Ru1 N6 2.034(17) .
Ru1 N3 2.062(16) .
Ru1 N4 2.062(16) .
Ru1 N2 2.081(15) .
Ru1 N1 2.086(16) .
Ru2 N10 2.029(16) .
Ru2 N11 2.039(16) .
Ru2 N9 2.038(14) .
Ru2 N7 2.063(15) .
Ru2 N12 2.064(14) .
Ru2 N8 2.090(16) .
Si1 O27 1.609(13) .
Si1 O17 1.611(7) .
Si1 O30 1.627(14) .
Si1 O23 1.629(7) .
O1 C1 1.141(19) .
O2 C1 1.30(2) .
O3 C10 1.19(2) .
O4 C10 1.29(2) .
O5 C33 1.19(3) .
O6 C33 1.29(3) .
O7 C42 1.20(2) .
O7 Gd4 2.297(18) 2_564
O8 C42 1.32(3) .
O9 C65 1.35(4) .
O10 C65 1.23(3) .
O11 C66 1.240(18) .
O12 Gd1 2.415(10) 4
O14 Gd1 2.391(9) 4
N1 C13 1.35(2) .
N1 C17 1.40(2) .
N2 C22 1.24(2) .
N2 C18 1.43(2) .
N3 C23 1.27(3) .
N3 C27 1.39(3) .
N4 C32 1.34(2) .
N4 C28 1.37(2) .
N5 C6 1.33(2) .
N5 C7 1.40(2) .
N6 C5 1.42(2) .
N6 C4 1.46(2) .
N7 C36 1.33(2) .
N7 C37 1.39(2) .
N8 C39 1.34(2) .
N8 C38 1.357(19) .
N9 C49 1.29(2) .
N9 C45 1.44(2) .
N10 C54 1.29(2) .
N10 C50 1.33(2) .
N11 C59 1.35(2) .
N11 C55 1.37(2) .
N12 C60 1.32(2) .
N12 C64 1.37(2) .
C1 C2 1.55(2) .
C2 C3 1.31(2) .
C2 C12 1.34(2) .
C3 C4 1.39(2) .
C5 C12 1.37(3) .
C5 C6 1.39(2) .
C6 C11 1.47(2) .
C7 C8 1.40(3) .
C8 C9 1.38(3) .
C9 C11 1.27(3) .
C9 C10 1.51(3) .
C13 C14 1.32(3) .
C14 C15 1.36(3) .
C15 C16 1.38(3) .
C16 C17 1.39(3) .
C17 C18 1.41(3) .
C18 C19 1.33(3) .
C19 C20 1.44(3) .
C20 C21 1.33(3) .
C21 C22 1.37(3) .
C23 C24 1.39(4) .
C24 C25 1.34(3) .
C25 C26 1.40(3) .
C26 C27 1.42(3) .
C27 C28 1.52(3) .
C28 C29 1.42(3) .
C29 C30 1.37(3) .
C30 C31 1.40(3) .
C31 C32 1.33(2) .
C33 C34 1.48(3) .
C34 C35 1.36(3) .
C34 C44 1.44(2) .
C35 C36 1.32(3) .
C37 C44 1.32(2) .
C37 C38 1.47(2) .
C38 C43 1.40(2) .
C39 C40 1.43(2) .
C40 C41 1.42(2) .
C41 C43 1.40(2) .
C41 C42 1.364(9) .
C45 C46 1.32(3) .
C46 C47 1.38(3) .
C47 C48 1.39(3) .
C48 C49 1.43(3) .
C49 C50 1.50(3) .
C50 C51 1.41(3) .
C51 C52 1.38(2) .
C52 C53 1.43(3) .
C53 C54 1.42(3) .
C55 C56 1.40(3) .
C56 C57 1.35(3) .
C57 C58 1.36(3) .
C58 C59 1.37(3) .
C59 C60 1.45(2) .
C60 C61 1.38(3) .
C61 C62 1.32(3) .
C62 C63 1.47(3) .
C63 C64 1.41(3) .
C66 O11 1.240(18) 4
C66 C67 1.34(5) .

loop_
_platon_squeeze_void_nr
_platon_squeeze_void_average_x
_platon_squeeze_void_average_y
_platon_squeeze_void_average_z
_platon_squeeze_void_volume
_platon_squeeze_void_count_electrons
_platon_squeeze_void_content
1 -0.005 -0.026 0.054 17585 11310 ' '
